data_4110423
loop_
_publ_author_name
'Mary R. Nahm'
'Justin R. Potnick'
'Peter S. White'
'Jeffrey S. Johnson'

_publ_section_title
;
 Metallophosphite-Catalyzed Asymmetric Acylation of \a,\b-Unsaturated
 Amides
;
_journal_name_full 'Journal of the American Chemical Society'
_journal_page_first 2751
_journal_page_last 2756
_journal_paper_doi 10.1021/ja056018x
_journal_volume 128
_journal_year 2006
_chemical_formula_sum 'C31 H29 O5 P'
_chemical_formula_weight 512.51
_chemical_name_systematic
;
 ?
;
_space_group_IT_number 19
_symmetry_cell_setting orthorhombic
_symmetry_space_group_name_Hall 'P 2ac 2ab'
_symmetry_space_group_name_H-M 'P 21 21 21'
_atom_sites_solution_hydrogens geom
_atom_sites_solution_primary direct
_atom_sites_solution_secondary difmap
_audit_creation_method SHELXL-97
_cell_angle_alpha 90.00
_cell_angle_beta 90.00
_cell_angle_gamma 90.00
_cell_formula_units_Z 4
_cell_length_a 9.6589(14)
_cell_length_b 14.408(2)
_cell_length_c 19.010(3)
_cell_measurement_reflns_used 1010
_cell_measurement_temperature 173(2)
_cell_measurement_theta_max 24.89
_cell_measurement_theta_min 2.54
_cell_volume 2645.5(7)
_computing_cell_refinement 'Bruker SMART'
_computing_data_collection 'Bruker SMART'
_computing_data_reduction 'Bruker SAINT'
_computing_molecular_graphics 'Bruker SHELXTL'
_computing_publication_material 'Bruker SHELXTL'
_computing_structure_refinement 'SHELXL-97 (Sheldrick, 1997)'
_computing_structure_solution 'SHELXS-97 (Sheldrick, 1990)'
_diffrn_ambient_temperature 173(2)
_diffrn_measured_fraction_theta_full 0.985
_diffrn_measured_fraction_theta_max 0.985
_diffrn_measurement_device_type 'CCD area detector'
_diffrn_measurement_method 'phi and omega scans'
_diffrn_radiation_monochromator graphite
_diffrn_radiation_source 'fine-focus sealed tube'
_diffrn_radiation_type MoK\a
_diffrn_radiation_wavelength 0.71073
_diffrn_reflns_av_R_equivalents 0.0817
_diffrn_reflns_av_sigmaI/netI 0.1294
_diffrn_reflns_limit_h_max 11
_diffrn_reflns_limit_h_min -11
_diffrn_reflns_limit_k_max 15
_diffrn_reflns_limit_k_min -17
_diffrn_reflns_limit_l_max 21
_diffrn_reflns_limit_l_min -22
_diffrn_reflns_number 16715
_diffrn_reflns_theta_full 25.00
_diffrn_reflns_theta_max 25.00
_diffrn_reflns_theta_min 1.77
_exptl_absorpt_coefficient_mu 0.143
_exptl_absorpt_correction_T_max 0.9929
_exptl_absorpt_correction_T_min 0.9651
_exptl_absorpt_correction_type none
_exptl_crystal_colour colourless
_exptl_crystal_density_diffrn 1.287
_exptl_crystal_density_meas 0
_exptl_crystal_description needle
_exptl_crystal_F_000 1080
_exptl_crystal_size_max 0.25
_exptl_crystal_size_mid 0.05
_exptl_crystal_size_min 0.05
_refine_diff_density_max 0.229
_refine_diff_density_min -0.303
_refine_diff_density_rms 0.060
_refine_ls_abs_structure_details 'Flack H D (1983), Acta Cryst. A39, 876-881'
_refine_ls_abs_structure_Flack 0.0(2)
_refine_ls_extinction_coef 0.0084(12)
_refine_ls_extinction_expression Fc^*^=kFc[1+0.001xFc^2^\l^3^/sin(2\q)]^-1/4^
_refine_ls_extinction_method SHELXL
_refine_ls_goodness_of_fit_ref 1.032
_refine_ls_hydrogen_treatment mixed
_refine_ls_matrix_type full
_refine_ls_number_parameters 337
_refine_ls_number_reflns 4479
_refine_ls_number_restraints 0
_refine_ls_restrained_S_all 1.032
_refine_ls_R_factor_all 0.1492
_refine_ls_R_factor_gt 0.0682
_refine_ls_shift/su_max 0.000
_refine_ls_shift/su_mean 0.000
_refine_ls_structure_factor_coef Fsqd
_refine_ls_weighting_details 'calc w=1/[\s^2^(Fo^2^)+(0.0757P)^2^+0.0000P] where P=(Fo^2^+2Fc^2^)/3'
_refine_ls_weighting_scheme calc
_refine_ls_wR_factor_gt 0.1342
_refine_ls_wR_factor_ref 0.1581
_reflns_number_gt 2533
_reflns_number_total 4479
_reflns_threshold_expression >2sigma(I)
_cod_data_source_file ja056018xsi20050901_085528.cif
_cod_data_source_block c05242
_cod_database_code 4110423

loop_
_symmetry_equiv_pos_as_xyz
'x, y, z'
'-x+1/2, -y, z+1/2'
'-x, y+1/2, -z+1/2'
'x+1/2, -y+1/2, -z'

loop_
_atom_site_label
_atom_site_type_symbol
_atom_site_fract_x
_atom_site_fract_y
_atom_site_fract_z
_atom_site_U_iso_or_equiv
_atom_site_adp_type
_atom_site_occupancy
_atom_site_symmetry_multiplicity
_atom_site_calc_flag
_atom_site_refinement_flags
P1 P 0.34927(14) 1.15127(10) -0.03526(9) 0.0454(5) Uani 1 1 d .
H1 H 0.4193 1.2018 -0.0411 0.054 Uiso 1 1 calc R
O1 O 0.2206(3) 1.1850(3) -0.0671(2) 0.0624(13) Uani 1 1 d .
O2 O 0.3477(3) 1.1258(2) 0.04445(19) 0.0423(9) Uani 1 1 d .
C3 C 0.3155(5) 1.0427(3) 0.0839(3) 0.0325(13) Uani 1 1 d .
C4 C 0.3715(4) 0.9593(3) 0.0405(3) 0.0313(12) Uani 1 1 d .
H4 H 0.3086 0.9463 -0.0001 0.038 Uiso 1 1 calc R
C5 C 0.5182(5) 0.9787(3) 0.0141(3) 0.0303(13) Uani 1 1 d .
H5 H 0.5595 1.0299 0.0427 0.036 Uiso 1 1 calc R
C6 C 0.5249(5) 1.0052(3) -0.0649(3) 0.0341(14) Uani 1 1 d .
O7 O 0.4044(3) 1.0653(2) -0.07837(19) 0.0373(9) Uani 1 1 d .
C8 C 0.1578(5) 1.0375(4) 0.0965(3) 0.0357(13) Uani 1 1 d .
C9 C 0.0875(5) 1.1168(4) 0.1169(3) 0.0472(16) Uani 1 1 d .
H9 H 0.1348 1.1746 0.1188 0.057 Uiso 1 1 calc R
C10 C -0.0512(5) 1.1123(5) 0.1345(3) 0.0531(17) Uani 1 1 d .
H10 H -0.0993 1.1671 0.1477 0.064 Uiso 1 1 calc R
C11 C -0.1198(5) 1.0284(4) 0.1328(3) 0.0494(16) Uani 1 1 d .
H11 H -0.2145 1.0253 0.1462 0.059 Uiso 1 1 calc R
C12 C -0.0523(5) 0.9499(4) 0.1121(3) 0.0530(17) Uani 1 1 d .
H12 H -0.1002 0.8924 0.1104 0.064 Uiso 1 1 calc R
C13 C 0.0880(5) 0.9544(4) 0.0931(3) 0.0414(15) Uani 1 1 d .
H13 H 0.1348 0.8999 0.0780 0.050 Uiso 1 1 calc R
C14 C 0.3890(5) 1.0522(4) 0.1542(3) 0.0383(14) Uani 1 1 d .
C15 C 0.3507(6) 0.9966(4) 0.2113(3) 0.0453(15) Uani 1 1 d .
H15 H 0.2749 0.9551 0.2065 0.054 Uiso 1 1 calc R
C16 C 0.4208(6) 1.0009(5) 0.2741(4) 0.0574(18) Uani 1 1 d .
H16 H 0.3929 0.9626 0.3122 0.069 Uiso 1 1 calc R
C17 C 0.5300(7) 1.0596(5) 0.2821(4) 0.064(2) Uani 1 1 d .
H17 H 0.5786 1.0609 0.3255 0.077 Uiso 1 1 calc R
C18 C 0.5707(6) 1.1166(5) 0.2290(4) 0.0557(19) Uani 1 1 d .
H18 H 0.6456 1.1583 0.2358 0.067 Uiso 1 1 calc R
C19 C 0.5009(5) 1.1136(4) 0.1628(4) 0.0508(17) Uani 1 1 d .
H19 H 0.5296 1.1526 0.1252 0.061 Uiso 1 1 calc R
O20 O 0.3837(3) 0.8793(2) 0.08350(18) 0.0364(9) Uani 1 1 d .
C21 C 0.5122(5) 0.8329(4) 0.0700(3) 0.0416(15) Uani 1 1 d .
C22 C 0.5842(6) 0.8194(5) 0.1388(4) 0.086(3) Uani 1 1 d .
H22A H 0.6721 0.7871 0.1311 0.129 Uiso 1 1 calc R
H22B H 0.5255 0.7823 0.1701 0.129 Uiso 1 1 calc R
H22C H 0.6021 0.8800 0.1604 0.129 Uiso 1 1 calc R
C23 C 0.4851(8) 0.7457(4) 0.0293(5) 0.104(3) Uani 1 1 d .
H23A H 0.4254 0.7598 -0.0110 0.155 Uiso 1 1 calc R
H23B H 0.4391 0.7003 0.0597 0.155 Uiso 1 1 calc R
H23C H 0.5730 0.7200 0.0125 0.155 Uiso 1 1 calc R
O24 O 0.5921(3) 0.8947(2) 0.02782(19) 0.0384(9) Uani 1 1 d .
C25 C 0.6551(5) 1.0593(3) -0.0832(3) 0.0344(13) Uani 1 1 d .
C26 C 0.7727(5) 1.0581(4) -0.0421(3) 0.0502(16) Uani 1 1 d .
H26 H 0.7716 1.0252 0.0012 0.060 Uiso 1 1 calc R
C27 C 0.8922(6) 1.1035(4) -0.0624(4) 0.0530(17) Uani 1 1 d .
H27 H 0.9725 1.1003 -0.0337 0.064 Uiso 1 1 calc R
C28 C 0.8953(6) 1.1522(4) -0.1227(4) 0.0544(18) Uani 1 1 d .
H28 H 0.9762 1.1859 -0.1351 0.065 Uiso 1 1 calc R
C29 C 0.7815(6) 1.1536(4) -0.1665(4) 0.0606(19) Uani 1 1 d .
H29 H 0.7851 1.1856 -0.2102 0.073 Uiso 1 1 calc R
C30 C 0.6600(5) 1.1069(4) -0.1459(3) 0.0496(16) Uani 1 1 d .
H30 H 0.5808 1.1083 -0.1755 0.060 Uiso 1 1 calc R
C31 C 0.5096(5) 0.9226(4) -0.1130(3) 0.0375(14) Uani 1 1 d .
C32 C 0.6212(5) 0.8621(4) -0.1224(3) 0.0410(14) Uani 1 1 d .
H32 H 0.7056 0.8736 -0.0982 0.049 Uiso 1 1 calc R
C33 C 0.6110(6) 0.7864(4) -0.1659(3) 0.0499(17) Uani 1 1 d .
H33 H 0.6874 0.7455 -0.1711 0.060 Uiso 1 1 calc R
C34 C 0.4889(8) 0.7699(4) -0.2021(4) 0.062(2) Uani 1 1 d .
H34 H 0.4810 0.7176 -0.2323 0.075 Uiso 1 1 calc R
C35 C 0.3784(6) 0.8302(4) -0.1939(3) 0.0562(17) Uani 1 1 d .
H35 H 0.2951 0.8195 -0.2191 0.067 Uiso 1 1 calc R
C36 C 0.3879(5) 0.9053(4) -0.1496(3) 0.0439(15) Uani 1 1 d .
H36 H 0.3108 0.9455 -0.1440 0.053 Uiso 1 1 calc R

loop_
_atom_site_aniso_label
_atom_site_aniso_U_11
_atom_site_aniso_U_22
_atom_site_aniso_U_33
_atom_site_aniso_U_23
_atom_site_aniso_U_13
_atom_site_aniso_U_12
P1 0.0314(8) 0.0444(9) 0.0604(12) 0.0116(9) -0.0029(8) 0.0020(7)
O1 0.036(2) 0.077(3) 0.074(3) 0.017(3) -0.010(2) 0.018(2)
O2 0.047(2) 0.038(2) 0.042(3) 0.0063(19) 0.004(2) 0.0013(17)
C3 0.026(3) 0.036(3) 0.036(4) 0.005(3) 0.002(2) 0.006(2)
C4 0.024(3) 0.035(3) 0.035(3) 0.005(3) 0.000(3) 0.002(2)
C5 0.021(3) 0.034(3) 0.036(4) -0.001(3) -0.002(2) 0.005(2)
C6 0.022(3) 0.043(3) 0.037(4) 0.005(3) -0.003(3) 0.001(2)
O7 0.0269(18) 0.046(2) 0.039(2) 0.0016(19) -0.0033(17) 0.0027(16)
C8 0.024(3) 0.046(3) 0.036(4) 0.001(3) -0.011(3) 0.007(3)
C9 0.037(3) 0.053(4) 0.051(4) -0.008(3) -0.008(3) 0.018(3)
C10 0.037(3) 0.067(4) 0.055(5) -0.016(4) -0.008(3) 0.017(3)
C11 0.025(3) 0.076(4) 0.047(4) -0.007(3) -0.001(3) 0.017(3)
C12 0.027(3) 0.065(4) 0.067(5) 0.002(4) -0.003(3) -0.001(3)
C13 0.031(3) 0.044(3) 0.049(4) 0.006(3) 0.004(3) 0.007(3)
C14 0.027(3) 0.047(3) 0.040(4) -0.016(3) -0.004(3) 0.010(3)
C15 0.039(3) 0.059(4) 0.038(4) -0.001(3) -0.001(3) 0.012(3)
C16 0.048(4) 0.078(5) 0.046(5) -0.010(4) -0.006(3) 0.026(4)
C17 0.054(4) 0.080(5) 0.058(6) -0.027(5) -0.013(4) 0.030(4)
C18 0.031(3) 0.066(4) 0.070(6) -0.034(4) -0.024(4) 0.014(3)
C19 0.037(3) 0.045(3) 0.070(5) -0.016(3) 0.007(3) 0.004(3)
O20 0.0248(18) 0.040(2) 0.044(2) 0.0081(18) 0.0066(17) 0.0053(15)
C21 0.035(3) 0.043(3) 0.047(4) 0.009(3) 0.009(3) 0.010(3)
C22 0.041(4) 0.137(6) 0.079(6) 0.068(5) 0.011(4) 0.023(4)
C23 0.091(5) 0.048(4) 0.172(10) -0.041(5) 0.070(6) -0.013(4)
O24 0.0274(17) 0.045(2) 0.043(3) 0.0098(19) 0.0061(18) 0.0055(17)
C25 0.035(3) 0.034(3) 0.035(4) 0.000(3) -0.002(3) 0.001(2)
C26 0.045(3) 0.067(4) 0.039(4) 0.004(4) -0.005(3) -0.019(3)
C27 0.041(3) 0.067(4) 0.051(5) -0.011(4) -0.001(3) -0.019(3)
C28 0.042(4) 0.039(3) 0.082(6) -0.001(4) 0.019(4) -0.005(3)
C29 0.055(4) 0.056(4) 0.071(5) 0.028(4) 0.023(4) 0.014(3)
C30 0.035(3) 0.062(4) 0.053(4) 0.023(3) 0.006(3) 0.013(3)
C31 0.038(3) 0.044(3) 0.031(4) 0.006(3) 0.001(3) -0.010(3)
C32 0.042(3) 0.044(3) 0.036(4) 0.000(3) 0.005(3) -0.004(3)
C33 0.058(4) 0.050(4) 0.041(4) 0.002(3) 0.014(4) -0.006(3)
C34 0.087(5) 0.058(4) 0.043(5) -0.005(3) 0.002(4) -0.031(4)
C35 0.055(4) 0.069(4) 0.044(4) 0.001(4) -0.012(3) -0.020(4)
C36 0.043(3) 0.050(4) 0.039(4) 0.000(3) -0.009(3) -0.011(3)

loop_
_atom_type_symbol
_atom_type_description
_atom_type_scat_dispersion_real
_atom_type_scat_dispersion_imag
_atom_type_scat_source
C C 0.0033 0.0016 'International Tables Vol C Tables 4.2.6.8 and 6.1.1.4'
H H 0.0000 0.0000 'International Tables Vol C Tables 4.2.6.8 and 6.1.1.4'
O O 0.0106 0.0060 'International Tables Vol C Tables 4.2.6.8 and 6.1.1.4'
P P 0.1023 0.0942 'International Tables Vol C Tables 4.2.6.8 and 6.1.1.4'

loop_
_geom_angle_atom_site_label_1
_geom_angle_atom_site_label_2
_geom_angle_atom_site_label_3
_geom_angle
O1 P1 O2 118.1(2)
O1 P1 O7 109.4(2)
O2 P1 O7 108.87(19)
C3 O2 P1 134.5(3)
O2 C3 C14 106.3(4)
O2 C3 C8 109.5(4)
C14 C3 C8 109.2(4)
O2 C3 C4 106.8(4)
C14 C3 C4 111.9(4)
C8 C3 C4 112.8(4)
O20 C4 C5 105.1(3)
O20 C4 C3 110.6(4)
C5 C4 C3 110.8(4)
O24 C5 C4 104.4(4)
O24 C5 C6 111.4(4)
C4 C5 C6 113.7(4)
O7 C6 C31 106.3(4)
O7 C6 C25 108.1(4)
C31 C6 C25 110.3(4)
O7 C6 C5 106.3(4)
C31 C6 C5 112.9(4)
C25 C6 C5 112.6(4)
C6 O7 P1 129.6(3)
C13 C8 C9 119.4(5)
C13 C8 C3 121.2(4)
C9 C8 C3 119.1(5)
C10 C9 C8 120.2(6)
C11 C10 C9 120.1(6)
C12 C11 C10 120.2(5)
C11 C12 C13 119.9(5)
C8 C13 C12 120.1(5)
C15 C14 C19 118.2(5)
C15 C14 C3 120.5(5)
C19 C14 C3 121.2(5)
C16 C15 C14 121.2(6)
C17 C16 C15 120.4(7)
C18 C17 C16 121.1(7)
C17 C18 C19 120.0(6)
C14 C19 C18 119.0(6)
C4 O20 C21 110.3(3)
O24 C21 O20 106.2(4)
O24 C21 C22 108.8(4)
O20 C21 C22 107.8(5)
O24 C21 C23 109.2(5)
O20 C21 C23 109.4(5)
C22 C21 C23 115.1(6)
C21 O24 C5 111.2(3)
C30 C25 C26 118.0(5)
C30 C25 C6 118.9(5)
C26 C25 C6 122.9(5)
C25 C26 C27 121.5(6)
C28 C27 C26 120.3(6)
C27 C28 C29 120.3(6)
C28 C29 C30 119.3(6)
C25 C30 C29 120.5(5)
C36 C31 C32 118.5(5)
C36 C31 C6 121.9(5)
C32 C31 C6 119.6(5)
C33 C32 C31 121.1(5)
C32 C33 C34 119.8(6)
C35 C34 C33 119.5(6)
C36 C35 C34 120.8(6)
C35 C36 C31 120.3(6)

loop_
_geom_bond_atom_site_label_1
_geom_bond_atom_site_label_2
_geom_bond_distance
P1 O1 1.465(4)
P1 O2 1.559(4)
P1 O7 1.578(4)
O2 C3 1.447(6)
C3 C14 1.520(7)
C3 C8 1.543(6)
C3 C4 1.556(6)
C4 O20 1.418(5)
C4 C5 1.529(6)
C5 O24 1.428(5)
C5 C6 1.550(7)
C6 O7 1.474(5)
C6 C31 1.509(7)
C6 C25 1.520(7)
C8 C13 1.376(7)
C8 C9 1.385(7)
C9 C10 1.382(7)
C10 C11 1.379(7)
C11 C12 1.364(7)
C12 C13 1.404(7)
C14 C15 1.398(8)
C14 C19 1.407(7)
C15 C16 1.374(8)
C16 C17 1.361(9)
C17 C18 1.359(9)
C18 C19 1.427(8)
O20 C21 1.433(5)
C21 O24 1.425(6)
C21 C22 1.495(8)
C21 C23 1.498(8)
C25 C30 1.375(7)
C25 C26 1.380(7)
C26 C27 1.382(7)
C27 C28 1.343(8)
C28 C29 1.380(8)
C29 C30 1.409(7)
C31 C36 1.388(7)
C31 C32 1.398(6)
C32 C33 1.371(7)
C33 C34 1.387(8)
C34 C35 1.385(8)
C35 C36 1.374(7)

loop_
_geom_torsion_atom_site_label_1
_geom_torsion_atom_site_label_2
_geom_torsion_atom_site_label_3
_geom_torsion_atom_site_label_4
_geom_torsion
O1 P1 O2 C3 87.8(5)
O7 P1 O2 C3 -37.7(5)
P1 O2 C3 C14 157.4(3)
P1 O2 C3 C8 -84.8(5)
P1 O2 C3 C4 37.7(6)
O2 C3 C4 O20 161.9(3)
C14 C3 C4 O20 45.9(5)
C8 C3 C4 O20 -77.7(5)
O2 C3 C4 C5 45.8(5)
C14 C3 C4 C5 -70.2(5)
C8 C3 C4 C5 166.1(4)
O20 C4 C5 O24 15.8(5)
C3 C4 C5 O24 135.2(4)
O20 C4 C5 C6 137.4(4)
C3 C4 C5 C6 -103.2(5)
O24 C5 C6 O7 156.9(3)
C4 C5 C6 O7 39.3(5)
O24 C5 C6 C31 40.8(5)
C4 C5 C6 C31 -76.8(5)
O24 C5 C6 C25 -84.9(5)
C4 C5 C6 C25 157.5(4)
C31 C6 O7 P1 167.7(3)
C25 C6 O7 P1 -73.9(5)
C5 C6 O7 P1 47.2(5)
O1 P1 O7 C6 -176.4(4)
O2 P1 O7 C6 -46.0(4)
O2 C3 C8 C13 141.3(5)
C14 C3 C8 C13 -102.7(6)
C4 C3 C8 C13 22.4(7)
O2 C3 C8 C9 -43.8(6)
C14 C3 C8 C9 72.2(6)
C4 C3 C8 C9 -162.6(5)
C13 C8 C9 C10 0.7(8)
C3 C8 C9 C10 -174.3(5)
C8 C9 C10 C11 1.0(9)
C9 C10 C11 C12 -1.7(9)
C10 C11 C12 C13 0.8(9)
C9 C8 C13 C12 -1.7(8)
C3 C8 C13 C12 173.3(5)
C11 C12 C13 C8 1.0(8)
O2 C3 C14 C15 163.0(4)
C8 C3 C14 C15 45.0(6)
C4 C3 C14 C15 -80.7(5)
O2 C3 C14 C19 -20.0(6)
C8 C3 C14 C19 -138.0(4)
C4 C3 C14 C19 96.3(5)
C19 C14 C15 C16 -0.6(7)
C3 C14 C15 C16 176.6(5)
C14 C15 C16 C17 -0.2(8)
C15 C16 C17 C18 1.3(9)
C16 C17 C18 C19 -1.7(9)
C15 C14 C19 C18 0.2(7)
C3 C14 C19 C18 -176.9(4)
C17 C18 C19 C14 0.9(8)
C5 C4 O20 C21 -16.7(5)
C3 C4 O20 C21 -136.3(4)
C4 O20 C21 O24 11.0(5)
C4 O20 C21 C22 127.4(5)
C4 O20 C21 C23 -106.7(5)
O20 C21 O24 C5 -0.2(5)
C22 C21 O24 C5 -115.9(5)
C23 C21 O24 C5 117.7(5)
C4 C5 O24 C21 -9.7(5)
C6 C5 O24 C21 -132.7(4)
O7 C6 C25 C30 -47.0(6)
C31 C6 C25 C30 68.8(6)
C5 C6 C25 C30 -164.1(5)
O7 C6 C25 C26 137.5(5)
C31 C6 C25 C26 -106.7(6)
C5 C6 C25 C26 20.4(7)
C30 C25 C26 C27 0.5(8)
C6 C25 C26 C27 176.0(5)
C25 C26 C27 C28 1.5(9)
C26 C27 C28 C29 -3.2(9)
C27 C28 C29 C30 2.9(9)
C26 C25 C30 C29 -0.7(8)
C6 C25 C30 C29 -176.4(5)
C28 C29 C30 C25 -1.0(9)
O7 C6 C31 C36 -11.4(6)
C25 C6 C31 C36 -128.3(5)
C5 C6 C31 C36 104.8(5)
O7 C6 C31 C32 167.6(4)
C25 C6 C31 C32 50.6(6)
C5 C6 C31 C32 -76.3(6)
C36 C31 C32 C33 -0.9(8)
C6 C31 C32 C33 -179.9(5)
C31 C32 C33 C34 0.9(8)
C32 C33 C34 C35 0.0(9)
C33 C34 C35 C36 -0.9(9)
C34 C35 C36 C31 0.9(9)
C32 C31 C36 C35 0.0(8)
C6 C31 C36 C35 178.9(5)
